data_4060208
loop_
_publ_author_name
'Tomoyuki Akutagawa'
'Sadamu Takeda'
'Tatsuo Hasegawa'
'Takayoshi Nakamura'

_publ_section_title
;
Proton Transfer and a Dielectric Phase Transition in the Molecular  
Conductor (HDABCO+)2(TCNQ)3
;
_journal_name_full 'Journal of the American Chemical Society'
_journal_page_first 291
_journal_page_last 294
_journal_paper_doi 10.1021/ja0377697
_journal_volume 126
_journal_year 2004
_chemical_formula_moiety 'C24 H19 N8'
_chemical_formula_sum 'C24 H19 N8'
_chemical_formula_weight 419.47
_space_group_IT_number 2
_space_group_name_Hall '-P 1'
_space_group_name_H-M_alt 'P -1'
_symmetry_cell_setting triclinic
_symmetry_Int_Tables_number 2
_symmetry_space_group_name_Hall '-P 1'
_symmetry_space_group_name_H-M 'P -1'
_cell_angle_alpha 88(2)
_cell_angle_beta 83.944(3)
_cell_angle_gamma 69.911(3)
_cell_formula_units_Z 2
_cell_length_a 7.8164(7)
_cell_length_b 10.3585(3)
_cell_length_c 14.020(1)
_cell_measurement_reflns_used 3255
_cell_measurement_temperature 473.1
_cell_measurement_theta_max 27.3
_cell_measurement_theta_min 2.8
_cell_volume 1060.0(1)
_diffrn_detector_area_resol_mean 10.00
_diffrn_measured_fraction_theta_full 0.9088
_diffrn_measured_fraction_theta_max 0.9088
_diffrn_measurement_device_type 'Rigaku RAXIS-RAPID'
_diffrn_measurement_method \w
_diffrn_radiation_type 'Mo K\a'
_diffrn_radiation_wavelength 0.7107
_diffrn_reflns_av_R_equivalents 0.062
_diffrn_reflns_limit_h_max 9
_diffrn_reflns_limit_h_min -10
_diffrn_reflns_limit_k_max 0
_diffrn_reflns_limit_k_min -13
_diffrn_reflns_limit_l_max 17
_diffrn_reflns_limit_l_min -18
_diffrn_reflns_number 8124
_diffrn_reflns_theta_full 27.48
_diffrn_reflns_theta_max 27.48
_exptl_absorpt_coefficient_mu 0.084
_exptl_absorpt_correction_T_max 0.992
_exptl_absorpt_correction_T_min 0.992
_exptl_absorpt_correction_type multi-scan
_exptl_absorpt_process_details
;
    Higashi, T. (1995). Program for Absorption Correction.
    Rigaku Corporation, Tokyo, Japan.
;
_exptl_crystal_colour black
_exptl_crystal_density_diffrn 1.314
_exptl_crystal_density_meas ?
_exptl_crystal_density_method 'not measured'
_exptl_crystal_description plate
_exptl_crystal_F_000 438.00
_exptl_crystal_size_max 0.60
_exptl_crystal_size_mid 0.20
_exptl_crystal_size_min 0.10
_refine_diff_density_max 0.34
_refine_diff_density_min -0.28
_refine_ls_extinction_coef ?
_refine_ls_extinction_method none
_refine_ls_goodness_of_fit_ref 0.674
_refine_ls_hydrogen_treatment mixed
_refine_ls_number_parameters 309
_refine_ls_number_reflns 2309
_refine_ls_R_factor_gt 0.0730
_refine_ls_shift/su_max 0.1740
_refine_ls_structure_factor_coef Fsqd
_refine_ls_weighting_details
;
    Chebychev polynomial with 3 parameters (Carruthers & Watkin, 1979)
    8051.2800    11215.9000    3287.7500
;
_refine_ls_weighting_scheme calc
_refine_ls_wR_factor_ref 0.0720
_reflns_number_gt 2285
_reflns_number_total 4415
_reflns_threshold_expression F^2^>2.0\s(F^2^)
_cod_database_code 4060208

loop_
_symmetry_equiv_pos_as_xyz
x,y,z
-x,-y,-z

loop_
_atom_site_label
_atom_site_type_symbol
_atom_site_fract_x
_atom_site_fract_y
_atom_site_fract_z
_atom_site_U_iso_or_equiv
_atom_site_adp_type
_atom_site_occupancy
_atom_site_symmetry_multiplicity
_atom_site_calc_flag
_atom_site_refinement_flags
_atom_site_disorder_assembly
_atom_site_disorder_group
N(1) N 0.6314(4) 0.8668(3) 0.5016(2) 0.0481(8) Uani 1.00 1 d . . .
N(2) N 0.8713(4) 0.6308(3) 0.5011(2) 0.0450(8) Uani 1.00 1 d . . .
N(3) N 0.2407(5) 0.7825(5) 0.6666(2) 0.083(1) Uani 1.00 1 d . . .
N(4) N -0.2537(5) 0.7777(4) 0.8305(2) 0.070(1) Uani 1.00 1 d . . .
N(5) N 0.6507(5) 0.8982(4) 1.1889(3) 0.075(1) Uani 1.00 1 d . . .
N(6) N 0.1511(5) 0.9073(4) 1.3420(2) 0.070(1) Uani 1.00 1 d . . .
N(7) N 0.5989(5) 0.4467(4) 0.6628(2) 0.069(1) Uani 1.00 1 d . . .
N(8) N 0.0801(5) 0.4356(5) 0.7988(3) 0.079(1) Uani 1.00 1 d . . .
C(1) C 0.1352(4) 0.8104(3) 0.9192(2) 0.0423(8) Uani 1.00 1 d . . .
C(2) C 0.3151(4) 0.8168(3) 0.9201(2) 0.0447(8) Uani 1.00 1 d . . .
C(3) C 0.3788(4) 0.8372(4) 1.0022(2) 0.0458(9) Uani 1.00 1 d . . .
C(4) C 0.2730(5) 0.8479(3) 1.0924(2) 0.0426(8) Uani 1.00 1 d . . .
C(5) C 0.0937(4) 0.8402(3) 1.0925(2) 0.0424(8) Uani 1.00 1 d . . .
C(6) C 0.0289(4) 0.8209(3) 1.0099(2) 0.0439(8) Uani 1.00 1 d . . .
C(7) C 0.0685(4) 0.7938(3) 0.8341(2) 0.0464(9) Uani 1.00 1 d . . .
C(8) C 0.1671(5) 0.7858(4) 0.7416(3) 0.054(1) Uani 1.00 1 d . . .
C(9) C -0.1112(5) 0.7840(4) 0.8338(2) 0.051(1) Uani 1.00 1 d . . .
C(10) C 0.3388(4) 0.8706(3) 1.1775(2) 0.0450(9) Uani 1.00 1 d . . .
C(11) C 0.5126(5) 0.8848(4) 1.1809(2) 0.050(1) Uani 1.00 1 d . . .
C(12) C 0.2322(5) 0.8886(4) 1.2680(2) 0.0480(9) Uani 1.00 1 d . . .
C(13) C 0.4461(4) 0.4792(3) 0.9092(2) 0.0410(8) Uani 1.00 1 d . . .
C(14) C 0.6198(4) 0.4905(3) 0.9171(2) 0.0444(8) Uani 1.00 1 d . . .
C(15) C 0.3281(4) 0.4903(3) 0.9962(2) 0.0436(8) Uani 1.00 1 d . . .
C(16) C 0.3911(5) 0.4586(3) 0.8190(2) 0.0471(9) Uani 1.00 1 d . . .
C(17) C 0.5072(5) 0.4526(4) 0.7333(2) 0.051(1) Uani 1.00 1 d . . .
C(18) C 0.2176(5) 0.4474(4) 0.8087(2) 0.054(1) Uani 1.00 1 d . . .
C(19) C 0.6666(5) 0.8259(4) 0.6012(2) 0.057(1) Uani 1.00 1 d . . .
C(20) C 0.8206(6) 0.6878(4) 0.5995(2) 0.055(1) Uani 1.00 1 d . . .
C(21) C 0.8040(5) 0.8693(4) 0.4462(3) 0.065(1) Uani 1.00 1 d . . .
C(22) C 0.9442(5) 0.7238(4) 0.4413(3) 0.062(1) Uani 1.00 1 d . . .
C(23) C 0.5661(5) 0.7670(4) 0.4573(3) 0.061(1) Uani 1.00 1 d . . .
C(24) C 0.7066(5) 0.6219(4) 0.4614(2) 0.052(1) Uani 1.00 1 d . . .
H(1) H 0.5000 1.0000 0.5000 0.18(4) Uiso 1.00 1 c . . .
H(2) H 1.0000 0.5000 0.5000 0.14(3) Uiso 1.00 1 c . . .
H(3) H 0.5583(5) 0.8214(4) 0.6366(2) 0.068(1) Uiso 1.00 1 c . . .
H(4) H 0.7059(5) 0.8909(4) 0.6309(2) 0.068(1) Uiso 1.00 1 c . . .
H(5) H 0.7764(6) 0.6290(4) 0.6400(2) 0.068(2) Uiso 1.00 1 c . . .
H(6) H 0.9251(6) 0.6973(4) 0.6233(2) 0.068(2) Uiso 1.00 1 c . . .
H(7) H 0.7857(5) 0.9030(4) 0.3832(3) 0.074(2) Uiso 1.00 1 c . . .
H(8) H 0.8465(5) 0.9280(4) 0.4809(3) 0.074(2) Uiso 1.00 1 c . . .
H(9) H 0.9806(5) 0.6938(4) 0.3764(3) 0.070(2) Uiso 1.00 1 c . . .
H(10) H 1.0487(5) 0.7213(4) 0.4714(3) 0.070(2) Uiso 1.00 1 c . . .
H(11) H 0.4504(5) 0.7674(4) 0.4863(3) 0.075(2) Uiso 1.00 1 c . . .
H(12) H 0.5575(5) 0.7903(4) 0.3917(3) 0.075(2) Uiso 1.00 1 c . . .
H(13) H 0.6528(5) 0.5665(4) 0.4999(2) 0.064(1) Uiso 1.00 1 c . . .
H(14) H 0.7450(5) 0.5821(4) 0.3989(2) 0.064(1) Uiso 1.00 1 c . . .
H(15) H 0.3930(4) 0.8059(3) 0.8619(2) 0.054(1) Uiso 1.00 1 c . . .
H(16) H 0.4983(4) 0.8422(4) 0.9998(2) 0.056(1) Uiso 1.00 1 c . . .
H(17) H 0.0163(4) 0.8559(3) 1.1512(2) 0.051(1) Uiso 1.00 1 c . . .
H(18) H -0.0866(4) 0.8085(3) 1.0150(2) 0.052(1) Uiso 1.00 1 c . . .
H(19) H 0.7024(4) 0.4827(3) 0.8609(2) 0.053(1) Uiso 1.00 1 c . . .
H(20) H 0.2121(4) 0.4816(3) 0.9916(2) 0.054(1) Uiso 1.00 1 c . . .

loop_
_atom_site_aniso_label
_atom_site_aniso_U_11
_atom_site_aniso_U_22
_atom_site_aniso_U_33
_atom_site_aniso_U_12
_atom_site_aniso_U_13
_atom_site_aniso_U_23
N(1) 0.041(1) 0.043(2) 0.055(2) -0.010(1) 0.001(1) 0.007(1)
N(2) 0.049(2) 0.037(1) 0.048(2) -0.011(1) -0.009(1) -0.000(1)
N(3) 0.073(2) 0.137(4) 0.042(2) -0.044(3) 0.008(2) 0.006(2)
N(4) 0.049(2) 0.103(3) 0.064(2) -0.034(2) -0.007(1) 0.003(2)
N(5) 0.056(2) 0.082(3) 0.096(3) -0.037(2) -0.010(2) 0.004(2)
N(6) 0.069(2) 0.094(3) 0.055(2) -0.043(2) 0.010(2) -0.008(2)
N(7) 0.081(2) 0.090(2) 0.046(2) -0.044(2) 0.000(1) 0.001(2)
N(8) 0.060(2) 0.095(3) 0.086(2) -0.030(2) -0.012(2) -0.011(2)
C(1) 0.043(2) 0.033(1) 0.049(2) -0.010(1) -0.001(1) 0.005(1)
C(2) 0.041(2) 0.048(2) 0.044(2) -0.017(1) 0.004(1) 0.005(1)
C(3) 0.034(2) 0.054(2) 0.052(2) -0.019(1) 0.003(1) -0.001(1)
C(4) 0.041(2) 0.041(2) 0.047(2) -0.017(1) 0.001(1) -0.002(1)
C(5) 0.038(2) 0.046(2) 0.043(2) -0.017(1) 0.006(1) 0.001(1)
C(6) 0.033(1) 0.048(2) 0.050(2) -0.014(1) 0.000(1) 0.006(1)
C(7) 0.039(2) 0.050(2) 0.051(2) -0.016(2) -0.004(1) 0.006(1)
C(8) 0.052(2) 0.067(2) 0.045(2) -0.022(2) -0.002(1) 0.003(1)
C(9) 0.050(2) 0.059(2) 0.046(2) -0.021(2) -0.004(1) 0.006(1)
C(10) 0.043(2) 0.044(2) 0.050(2) -0.020(2) 0.002(1) 0.001(1)
C(11) 0.051(2) 0.053(2) 0.049(2) -0.021(2) -0.006(1) 0.004(1)
C(12) 0.053(2) 0.061(2) 0.038(2) -0.031(2) -0.006(1) -0.002(1)
C(13) 0.045(2) 0.047(2) 0.036(1) -0.022(1) -0.003(1) 0.001(1)
C(14) 0.048(2) 0.050(2) 0.035(2) -0.019(1) 0.004(1) 0.001(1)
C(15) 0.037(2) 0.046(2) 0.050(2) -0.019(1) -0.002(1) 0.004(1)
C(16) 0.054(2) 0.047(2) 0.038(2) -0.015(2) -0.004(1) 0.004(1)
C(17) 0.069(2) 0.060(2) 0.030(2) -0.028(2) -0.010(1) 0.002(1)
C(18) 0.056(2) 0.062(2) 0.045(2) -0.021(2) -0.005(1) -0.004(1)
C(19) 0.064(2) 0.054(2) 0.051(2) -0.019(2) 0.007(1) -0.009(2)
C(20) 0.073(2) 0.054(2) 0.044(2) -0.023(2) -0.024(2) 0.005(1)
C(21) 0.055(2) 0.045(2) 0.084(3) -0.012(2) 0.019(2) 0.017(2)
C(22) 0.044(2) 0.046(2) 0.086(3) -0.008(2) 0.014(2) 0.009(2)
C(23) 0.052(2) 0.069(2) 0.066(2) -0.021(2) -0.021(2) 0.007(2)
C(24) 0.062(2) 0.048(2) 0.051(2) -0.022(2) -0.018(1) 0.001(1)

loop_
_atom_type_symbol
_atom_type_description
_atom_type_scat_dispersion_real
_atom_type_scat_dispersion_imag
_atom_type_scat_source
C C 0.003 0.002
;
International Tables for Crystallography
(1992, Vol. C, Tables 4.2.6.8 and 6.1.1.4)
;
H H 0.000 0.000
;
International Tables for Crystallography
(1992, Vol. C, Table 6.1.1.4)
;
N N 0.006 0.003
;
International Tables for Crystallography
(1992, Vol. C, Tables 4.2.6.8 and 6.1.1.4)
;
